data_1519104
loop_
_publ_author_name
'Yu-Bin Dong'
'Mark D Smith'
'Hans-Conrad zur Loye'

_publ_section_title
;
 Synthesis and characterization of a novel copper(II) silver(I)
 mixed-metal coordination polymer:
 Ag[Cu(2-pyrazinecarboxylate)2](H2O)(NO3)
;
_journal_name_full 'Solid State Sciences'
_journal_page_first 335
_journal_page_last 341
_journal_volume 2
_journal_year 2000
_chemical_formula_sum 'C10 H8 Ag Cu N5 O8'
_chemical_formula_weight 497.62
_space_group_IT_number 2
_symmetry_cell_setting triclinic
_symmetry_Int_Tables_number 2
_symmetry_space_group_name_Hall '-P 1'
_symmetry_space_group_name_H-M 'P -1'
_cell_angle_alpha 77.35(3)
_cell_angle_beta 86.80(3)
_cell_angle_gamma 87.70(3)
_cell_formula_units_Z 2
_cell_length_a 6.1672(12)
_cell_length_b 8.3595(17)
_cell_length_c 14.223(3)
_cell_volume 714.1(3)
_diffrn_ambient_temperature 296
_diffrn_radiation_probe x-ray
_diffrn_radiation_type MoK\a
_diffrn_radiation_wavelength 0.71073
_exptl_absorpt_coefficient_mu 9.532
_exptl_crystal_density_diffrn 2.314
_refine_ls_goodness_of_fit_ref 1.078
_refine_ls_number_reflns 2338
_refine_ls_R_factor_gt 0.048
_refine_ls_wR_factor_gt 0.121
_cod_data_source_file SSS-2000-2-335-341.cif
_cod_data_source_block AgCu
_cod_original_cell_volume 714.1(2)
_cod_original_formula_sum 'C10 H8 N5 O8 Ag Cu'
_cod_database_code 1519104

loop_
_symmetry_equiv_pos_site_id
_symmetry_equiv_pos_as_xyz
1 x,y,z
2 -x,-y,-z

loop_
_atom_site_label
_atom_site_type_symbol
_atom_site_thermal_displace_type
_atom_site_fract_x
_atom_site_fract_y
_atom_site_fract_z
_atom_site_occupancy
_atom_site_U_iso_or_equiv
_atom_site_calc_flag
_atom_site_refinement_flags
_atom_site_disorder_assembly
_atom_site_disorder_group
Ag Ag Uiso 0.08350(10) 0.81290(10) 0.74770(10) 1.000 0.0310(10) . . . .
Cu1 Cu Uiso 0.00000 0.00000 0.00000 1.000 0.0200(10) . . . .
Cu2 Cu Uiso 0.50000 0.50000 0.50000 1.000 0.0250(10) . . . .
O1 O Uiso 0.7487(5) 0.9285(4) 0.9426(2) 1.000 0.0250(10) . . . .
O2 O Uiso 0.5323(5) 0.7169(4) 0.9621(3) 1.000 0.0340(10) . . . .
O3 O Uiso 0.3179(5) 1.4219(4) 0.6152(2) 1.000 0.0290(10) . . . .
O4 O Uiso 0.3213(6) 1.2392(5) 0.7556(2) 1.000 0.0410(10) . . . .
O5 O Uiso 0.2325(6) 0.9407(5) 0.8701(3) 1.000 0.0270(10) . . . .
O6 O Uiso 0.3371(7) 0.3108(6) 0.4055(3) 1.000 0.0520(10) . . . .
O7 O Uiso 0.4923(10) 0.2692(8) 0.2727(3) 1.000 0.077(2) . . . .
O8 O Uiso 0.6206(10) 0.1461(8) 0.4033(4) 1.000 0.080(2) . . . .
N1 N Uiso 0.9622(6) 0.4451(5) 0.1655(3) 1.000 0.0260(10) . . . .
N2 N Uiso 0.0190(5) 0.7659(4) 0.0687(2) 1.000 0.0180(10) . . . .
N3 N Uiso 0.9191(6) 1.0425(5) 0.6603(3) 1.000 0.0240(10) . . . .
N4 N Uiso 0.7080(6) 1.3239(4) 0.5607(2) 1.000 0.0210(10) . . . .
N5 N Uiso 0.4807(7) 0.2400(5) 0.3616(3) 1.000 0.0340(10) . . . .
C1 C Uiso 0.6954(7) 0.7829(5) 0.9797(3) 1.000 0.0200(10) . . . .
C2 C Uiso 0.8486(6) 0.6849(5) 0.0525(3) 1.000 0.0180(10) . . . .
C3 C Uiso 0.8194(7) 0.5237(5) 0.1014(3) 1.000 0.0220(10) . . . .
C4 C Uiso 0.1327(8) 0.5268(6) 0.1800(3) 1.000 0.0320(10) . . . .
C5 C Uiso 0.1627(7) 0.6877(6) 0.1316(3) 1.000 0.0240(10) . . . .
C6 C Uiso 0.4012(7) 0.3036(6) 0.6755(3) 1.000 0.0250(10) . . . .
C7 C Uiso 0.6199(7) 0.2360(6) 0.6440(3) 1.000 0.0220(10) . . . .
C8 C Uiso 0.7263(7) 0.0962(6) 0.6930(3) 1.000 0.0250(10) . . . .
C9 C Uiso 0.0077(7) 0.1323(6) 0.5790(3) 1.000 0.0230(10) . . . .
C10 C Uiso 0.9004(7) 0.2745(6) 0.5287(3) 1.000 0.0260(10) . . . .
H3 H Uiso 0.69880 0.46890 0.08980 1.000 0.0270 . . . .
H4 H Uiso 0.23400 0.47500 0.22350 1.000 0.0380 . . . .
H5 H Uiso 0.28390 0.74230 0.14290 1.000 0.0280 . . . .
H8 H Uiso 0.66270 0.03730 0.75040 1.000 0.0300 . . . .
H9 H Uiso 0.14230 0.10040 0.55530 1.000 0.0280 . . . .
H10 H Uiso 0.96520 0.33490 0.47220 1.000 0.0310 . . . .
H11A H Uiso 0.287(10) 0.015(8) 0.838(5) 1.000 0.028(15) . . . .
H11B H Uiso 0.327(13) 0.890(9) 0.891(5) 1.000 0.04(2) . . . .

loop_
_geom_angle_atom_site_label_1
_geom_angle_atom_site_label_2
_geom_angle_atom_site_label_3
_geom_angle
_geom_angle_site_symmetry_1
_geom_angle_site_symmetry_2
_geom_angle_site_symmetry_3
_geom_angle_publ_flag
O5 Ag N3 97.55(15) . . 1_455 yes
O5 Ag O7 79.93(15) . . 2_666 yes
O5 Ag O8 106.59(16) . . 2_666 yes
O5 Ag N1 100.37(15) . . 2_666 yes
O7 Ag N3 124.52(16) 2_666 . 1_455 yes
O8 Ag N3 84.40(18) 2_666 . 1_455 yes
N1 Ag N3 145.98(14) 2_666 . 1_455 yes
O7 Ag O8 45.65(16) 2_666 . 2_666 yes
O7 Ag N1 87.15(17) 2_666 . 2_666 yes
O8 Ag N1 117.22(18) 2_666 . 2_666 yes
O1 Cu1 O5 89.95(13) 1_444 . 1_544 yes
O1 Cu1 N2 83.51(13) 1_444 . 1_545 yes
O1 Cu1 N2 96.49(13) 1_444 . 2_565 yes
O1 Cu1 O5 90.05(13) 1_444 . 2_566 yes
O1 Cu1 O1 180.00 1_444 . 2_666 yes
O5 Cu1 N2 90.36(14) 1_544 . 1_545 yes
O5 Cu1 N2 89.64(14) 1_544 . 2_565 yes
O5 Cu1 O5 180.00 1_544 . 2_566 yes
O1 Cu1 O5 90.05(13) 2_666 . 1_544 yes
N2 Cu1 N2 180.00 1_545 . 2_565 yes
O5 Cu1 N2 89.64(14) 2_566 . 1_545 yes
O1 Cu1 N2 96.49(13) 2_666 . 1_545 yes
O5 Cu1 N2 90.36(14) 2_566 . 2_565 yes
O1 Cu1 N2 83.51(13) 2_666 . 2_565 yes
O1 Cu1 O5 89.95(13) 2_666 . 2_566 yes
O3 Cu2 O6 93.78(14) 1_545 . . yes
O6 Cu2 N4 91.73(14) . . 1_545 yes
O6 Cu2 O6 180.00 . . 2_666 yes
O3 Cu2 O6 86.22(14) 2_676 . . yes
O6 Cu2 N4 88.28(14) . . 2_676 yes
O3 Cu2 N4 84.37(13) 1_545 . 1_545 yes
O3 Cu2 O6 86.22(14) 1_545 . 2_666 yes
O3 Cu2 O3 180.00 1_545 . 2_676 yes
O3 Cu2 N4 95.63(13) 1_545 . 2_676 yes
O6 Cu2 N4 88.28(14) 2_666 . 1_545 yes
O3 Cu2 N4 95.63(13) 2_676 . 1_545 yes
N4 Cu2 N4 180.00 1_545 . 2_676 yes
O3 Cu2 O6 93.78(14) 2_676 . 2_666 yes
O6 Cu2 N4 91.73(14) 2_666 . 2_676 yes
O3 Cu2 N4 84.37(13) 2_676 . 2_676 yes
Cu1 O1 C1 113.9(3) 1_666 . . yes
Cu2 O3 C6 114.5(3) 1_565 . 1_565 yes
Ag O5 Cu1 120.00(16) . . 1_566 yes
Cu2 O6 N5 112.2(3) . . . yes
Ag O7 N5 96.9(4) 2_666 . . yes
Ag O8 N5 96.1(4) 2_666 . . yes
Ag O5 H11A 101(5) . . 1_565 no
H11A O5 H11B 102(7) 1_565 . . no
Ag O5 H11B 109(6) . . . no
Cu1 O5 H11A 115(5) 1_566 . 1_565 no
Cu1 O5 H11B 108(5) 1_566 . . no
Ag N1 C3 123.1(3) 2_666 . . yes
C3 N1 C4 117.7(4) . . 1_655 yes
Ag N1 C4 119.1(3) 2_666 . 1_655 yes
Cu1 N2 C2 111.1(3) 1_565 . 1_455 yes
C2 N2 C5 118.6(4) 1_455 . . yes
Cu1 N2 C5 130.0(3) 1_565 . . yes
Ag N3 C9 123.4(3) 1_655 . 1_665 yes
Ag N3 C8 119.4(3) 1_655 . 1_565 yes
C8 N3 C9 117.2(4) 1_565 . 1_665 yes
Cu2 N4 C10 131.0(3) 1_565 . 1_565 yes
Cu2 N4 C7 110.5(3) 1_565 . 1_565 yes
C7 N4 C10 118.2(4) 1_565 . 1_565 yes
O6 N5 O7 120.2(5) . . . yes
O6 N5 O8 122.9(5) . . . yes
O7 N5 O8 116.8(5) . . . yes
O1 C1 C2 115.8(4) . . 1_556 yes
O2 C1 C2 118.7(4) . . 1_556 yes
O1 C1 O2 125.6(4) . . . yes
C1 C2 C3 124.8(4) 1_554 . . no
N2 C2 C3 120.2(4) 1_655 . . yes
N2 C2 C1 115.0(4) 1_655 . 1_554 yes
N1 C3 C2 121.3(4) . . . yes
N1 C4 C5 121.3(4) 1_455 . . yes
N2 C5 C4 120.8(4) . . . yes
O4 C6 C7 117.9(4) 1_545 . . yes
O3 C6 C7 115.9(4) 1_545 . . yes
O3 C6 O4 126.2(4) 1_545 . 1_545 yes
C6 C7 C8 125.3(4) . . . no
N4 C7 C6 114.4(4) 1_545 . . yes
N4 C7 C8 120.3(4) 1_545 . . yes
N3 C8 C7 122.2(4) 1_545 . . yes
N3 C9 C10 121.0(4) 1_445 . 1_455 yes
N4 C10 C9 121.1(4) 1_545 . 1_655 yes
N1 C3 H3 119.00 . . . no
C2 C3 H3 119.00 . . . no
C5 C4 H4 119.00 . . . no
N1 C4 H4 119.00 1_455 . . no
N2 C5 H5 120.00 . . . no
C4 C5 H5 120.00 . . . no
C7 C8 H8 119.00 . . . no
N3 C8 H8 119.00 1_545 . . no
N3 C9 H9 119.00 1_445 . . no
C10 C9 H9 120.00 1_455 . . no
N4 C10 H10 119.00 1_545 . . no
C9 C10 H10 119.00 1_655 . . no

loop_
_geom_bond_atom_site_label_1
_geom_bond_atom_site_label_2
_geom_bond_distance
_geom_bond_site_symmetry_1
_geom_bond_site_symmetry_2
_geom_bond_publ_flag
Ag O5 2.468(4) . . yes
Ag N3 2.280(4) . 1_455 yes
Ag O7 2.694(6) . 2_666 yes
Ag O8 2.711(6) . 2_666 yes
Ag N1 2.258(4) . 2_666 yes
Cu1 O1 1.963(3) . 1_444 yes
Cu1 O5 2.401(4) . 1_544 yes
Cu1 N2 1.989(3) . 1_545 yes
Cu1 N2 1.989(3) . 2_565 yes
Cu1 O5 2.401(4) . 2_566 yes
Cu1 O1 1.963(3) . 2_666 yes
Cu2 O6 2.555(5) . . yes
Cu2 O3 1.938(3) . 1_545 yes
Cu2 N4 1.993(3) . 1_545 yes
Cu2 O6 2.555(5) . 2_666 yes
Cu2 O3 1.938(3) . 2_676 yes
Cu2 N4 1.993(3) . 2_676 yes
O1 C1 1.265(5) . . yes
O2 C1 1.230(5) . . yes
O3 C6 1.271(6) . 1_565 yes
O4 C6 1.233(5) . 1_565 yes
O6 N5 1.258(6) . . yes
O7 N5 1.233(6) . . yes
O8 N5 1.229(8) . . yes
O5 H11A 0.76(7) . 1_565 no
O5 H11B 0.74(8) . . no
N1 C3 1.349(6) . . yes
N1 C4 1.326(6) . 1_655 yes
N2 C2 1.330(5) . 1_455 yes
N2 C5 1.341(5) . . yes
N3 C8 1.349(6) . 1_565 yes
N3 C9 1.335(6) . 1_665 yes
N4 C7 1.348(5) . 1_565 yes
N4 C10 1.330(6) . 1_565 yes
C1 C2 1.520(6) . 1_556 no
C2 C3 1.388(6) . . no
C4 C5 1.385(7) . . no
C6 C7 1.524(6) . . no
C7 C8 1.384(7) . . no
C9 C10 1.407(7) . 1_455 no
C3 H3 0.9300 . . no
C4 H4 0.9300 . . no
C5 H5 0.9300 . . no
C8 H8 0.9300 . . no
C9 H9 0.9300 . . no
C10 H10 0.9300 . . no

loop_
_geom_hbond_atom_site_label_D
_geom_hbond_atom_site_label_H
_geom_hbond_atom_site_label_A
_geom_hbond_distance_DH
_geom_hbond_distance_HA
_geom_hbond_distance_DA
_geom_hbond_angle_DHA
_geom_hbond_site_symmetry_A
_geom_hbond_publ_flag
O5_e H11A O4 0.76(7) 1.99(7) 2.722(6) 160(6) 1_545 yes
O5 H11B O2 0.74(8) 2.02(8) 2.748(5) 167(8) . yes
C3 H3 O2 0.9300 2.4100 3.306(5) 163.00 2_666 yes
C4 H4 O7 0.9300 2.3200 3.161(8) 151.00 . yes
C9 H9 O8 0.9300 2.4600 3.180(8) 134.00 2_656 yes
C10 H10 O6 0.9300 2.4500 3.118(6) 129.00 1_655 yes

loop_
_geom_torsion_atom_site_label_1
_geom_torsion_atom_site_label_2
_geom_torsion_atom_site_label_3
_geom_torsion_atom_site_label_4
_geom_torsion
_geom_torsion_site_symmetry_1
_geom_torsion_site_symmetry_2
_geom_torsion_site_symmetry_3
_geom_torsion_site_symmetry_4
_geom_torsion_publ_flag
O5 Ag N3 C9 98.7(4) . . 1_455 1_565 no
O5 Ag O7 N5 -137.4(4) . . 2_666 2_666 no
O5 Ag O8 N5 68.9(4) . . 2_666 2_666 no
O5 Ag N1 C4 143.5(3) . . 2_666 2_566 no
O5 Ag N1 C3 -39.0(4) . . 2_666 2_666 no
O3 Cu2 O6 N5 -134.2(3) 1_545 . . . no
N4 Cu2 O6 N5 -49.7(3) 1_545 . . . no
O3 Cu2 O6 N5 45.8(3) 2_676 . . . no
N4 Cu2 O6 N5 130.3(3) 2_676 . . . no
O6 Cu2 O3 C6 92.0(3) . . 1_545 . no
O6 Cu2 N4 C7 -90.1(3) . . 1_545 . no
O6 Cu2 N4 C10 83.4(4) . . 1_545 . no
Cu1 O1 C1 O2 172.7(4) 1_666 . . . no
Cu2 O3 C6 C7 -4.3(5) . 1_545 . . no
Cu2 O6 N5 O8 61.6(6) . . . . no
Cu2 O6 N5 O7 -114.9(5) . . . . no
Ag O7 N5 O6 155.2(4) 2_666 . . . no
Ag O7 N5 O8 -21.5(6) 2_666 . . . no
Ag O8 N5 O6 -155.3(4) 2_666 . . . no
Ag O8 N5 O7 21.3(6) 2_666 . . . no
Ag N1 C3 C2 177.2(3) 2_666 . . . no
Ag N1 C4 C5 -177.2(3) 2_566 1_455 . . no
C4 N1 C3 C2 -0.4(6) 1_655 . . . no
C3 N1 C4 C5 0.5(7) 1_455 1_455 . . no
C2 N2 C5 C4 -1.1(6) 1_455 . . . no
C5 N2 C2 C3 1.2(6) 1_655 1_655 . . no
Cu1 N2 C5 C4 172.6(3) 1_565 . . . no
C9 N3 C8 C7 1.6(7) 1_655 1_545 . . no
Cu2 N4 C7 C8 172.9(4) . 1_545 . . no
C10 N4 C7 C8 -1.5(6) . 1_545 . . no
C7 N4 C10 C9 1.4(6) . 1_545 . 1_655 no
Cu2 N4 C7 C6 -6.5(5) . 1_545 . . no
C10 N4 C7 C6 179.1(4) . 1_545 . . no
O1 C1 C2 C3 179.8(4) . . 1_556 1_556 no
O2 C1 C2 C3 0.3(6) . . 1_556 1_556 no
N2 C2 C3 N1 -0.5(6) 1_655 . . . no
C1 C2 C3 N1 -179.6(4) 1_554 . . . no
N1 C4 C5 N2 0.3(7) 1_455 . . . no
O4 C6 C7 C8 7.7(7) 1_545 . . . no
O3 C6 C7 C8 -171.9(4) 1_545 . . . no
O4 C6 C7 N4 -172.9(4) 1_545 . . 1_545 no
O3 C6 C7 N4 7.5(6) 1_545 . . 1_545 no
N4 C7 C8 N3 0.0(7) 1_545 . . 1_545 no
C6 C7 C8 N3 179.3(4) . . . 1_545 no
